data_4327964
loop_
_publ_author_name
'N\'uria Aliaga-Alcalde'
'Laura Rodr\'iguez'
'Marilena Ferbinteanu'
'Petra H\"ofer'
'Thomas Weyherm\"uller'

_publ_section_title
;
 Crystal Structure, Fluorescence, and Nanostructuration Studies of the
 First ZnII Anthracene-Based Curcuminoid
;
_journal_name_full 'Inorganic Chemistry'
_journal_page_first 864
_journal_page_last 873
_journal_paper_doi 10.1021/ic201420d
_journal_volume 51
_journal_year 2012
_chemical_formula_sum 'C75 H51 N O4 Zn'
_chemical_formula_weight 1095.54
_chemical_name_systematic
; 
 ? 
;
_space_group_IT_number 5
_symmetry_cell_setting monoclinic
_symmetry_space_group_name_Hall 'C 2y'
_symmetry_space_group_name_H-M 'C 1 2 1'
_atom_sites_solution_hydrogens geom
_atom_sites_solution_primary direct
_atom_sites_solution_secondary difmap
_audit_creation_method SHELXL-97
_cell_angle_alpha 90.00
_cell_angle_beta 91.567(15)
_cell_angle_gamma 90.00
_cell_formula_units_Z 2
_cell_length_a 23.545(16)
_cell_length_b 8.979(6)
_cell_length_c 13.021(9)
_cell_measurement_reflns_used 3579
_cell_measurement_temperature 100(2)
_cell_measurement_theta_max 26.56
_cell_measurement_theta_min 2.87
_cell_volume 2752(3)
_computing_cell_refinement 'SAINT Vers. 7.34A, Bruker AXS'
_computing_data_collection 'SAINT Vers. 7.34A, Bruker AXS'
_computing_data_reduction 'SAINT Vers. 7.34A, Bruker AXS'
_computing_structure_refinement 'SHELXL-97 (Sheldrick, 1997)'
_computing_structure_solution 'SHELXS-97 (Sheldrick, 1990)'
_diffrn_ambient_temperature 100(2)
_diffrn_measured_fraction_theta_full 0.997
_diffrn_measured_fraction_theta_max 0.997
_diffrn_measurement_device_type 'Bruker APEX2'
_diffrn_measurement_method 'Frames taken at 0.5 deg stepwise rotation in omega and phi, 60 sec./frame'
_diffrn_radiation_monochromator graphite
_diffrn_radiation_source 'rotating anode, 50 kV, 40 mA'
_diffrn_radiation_type MoK\a
_diffrn_radiation_wavelength 0.71073
_diffrn_reflns_av_R_equivalents 0.1308
_diffrn_reflns_av_sigmaI/netI 0.1818
_diffrn_reflns_limit_h_max 27
_diffrn_reflns_limit_h_min -27
_diffrn_reflns_limit_k_max 9
_diffrn_reflns_limit_k_min -10
_diffrn_reflns_limit_l_max 15
_diffrn_reflns_limit_l_min -15
_diffrn_reflns_number 14848
_diffrn_reflns_theta_full 25.00
_diffrn_reflns_theta_max 25.00
_diffrn_reflns_theta_min 2.88
_exptl_absorpt_coefficient_mu 0.502
_exptl_absorpt_correction_T_max 0.9950
_exptl_absorpt_correction_T_min 0.9515
_exptl_absorpt_correction_type multi-scan
_exptl_absorpt_process_details 'SADABS Vers. 2006/1, Bruker AXS (2006)'
_exptl_crystal_colour yellow
_exptl_crystal_density_diffrn 1.322
_exptl_crystal_description 'transparent fragment'
_exptl_crystal_F_000 1140
_exptl_crystal_size_max 0.10
_exptl_crystal_size_mid 0.01
_exptl_crystal_size_min 0.01
_refine_diff_density_max 0.701
_refine_diff_density_min -0.920
_refine_diff_density_rms 0.079
_refine_ls_abs_structure_details 'Flack H D (1983), Acta Cryst. A39, 876-881'
_refine_ls_abs_structure_Flack 0.04(2)
_refine_ls_extinction_method none
_refine_ls_goodness_of_fit_ref 1.000
_refine_ls_hydrogen_treatment constr
_refine_ls_matrix_type full
_refine_ls_number_parameters 367
_refine_ls_number_reflns 4333
_refine_ls_number_restraints 1
_refine_ls_restrained_S_all 1.000
_refine_ls_R_factor_all 0.1491
_refine_ls_R_factor_gt 0.0638
_refine_ls_shift/su_max 0.000
_refine_ls_shift/su_mean 0.000
_refine_ls_structure_factor_coef Fsqd
_refine_ls_weighting_details 'calc w=1/[\s^2^(Fo^2^)+(0.0698P)^2^+0.0000P] where P=(Fo^2^+2Fc^2^)/3'
_refine_ls_weighting_scheme calc
_refine_ls_wR_factor_gt 0.1284
_refine_ls_wR_factor_ref 0.1610
_reflns_number_gt 2571
_reflns_number_total 4333
_reflns_threshold_expression >2sigma(I)
_cod_data_source_file ic201420d_si_001.cif
_cod_data_source_block 6489
_cod_database_code 4327964

loop_
_symmetry_equiv_pos_as_xyz
'x, y, z'
'-x, y, -z'
'x+1/2, y+1/2, z'
'-x+1/2, y+1/2, -z'

loop_
_atom_site_label
_atom_site_type_symbol
_atom_site_fract_x
_atom_site_fract_y
_atom_site_fract_z
_atom_site_U_iso_or_equiv
_atom_site_adp_type
_atom_site_occupancy
_atom_site_symmetry_multiplicity
_atom_site_calc_flag
_atom_site_refinement_flags
Zn1 Zn 1.5000 -0.36018(11) 0.5000 0.0291(3) Uani 1 2 d S
C1 C 1.4112(3) -0.7206(9) 0.9160(6) 0.038(2) Uani 1 1 d .
C2 C 1.4145(4) -0.7929(9) 0.8197(7) 0.046(2) Uani 1 1 d .
H2 H 1.4263 -0.7381 0.7617 0.055 Uiso 1 1 calc R
C3 C 1.4009(5) -0.9403(11) 0.8089(9) 0.062(3) Uani 1 1 d .
H3 H 1.4030 -0.9872 0.7438 0.075 Uiso 1 1 calc R
C4 C 1.3837(4) -1.0227(10) 0.8962(8) 0.058(3) Uani 1 1 d .
H4 H 1.3747 -1.1253 0.8882 0.070 Uiso 1 1 calc R
C5 C 1.3799(4) -0.9597(10) 0.9900(8) 0.054(3) Uani 1 1 d .
H5 H 1.3683 -1.0172 1.0469 0.064 Uiso 1 1 calc R
C6 C 1.3934(3) -0.8058(8) 1.0027(7) 0.039(2) Uani 1 1 d .
C7 C 1.3899(3) -0.7376(9) 1.0984(6) 0.0405(19) Uani 1 1 d .
H7 H 1.3789 -0.7948 1.1558 0.049 Uiso 1 1 calc R
C8 C 1.4025(3) -0.5855(8) 1.1116(5) 0.0336(17) Uani 1 1 d .
C9 C 1.3981(3) -0.5148(9) 1.2089(6) 0.0406(19) Uani 1 1 d .
H9 H 1.3863 -0.5707 1.2664 0.049 Uiso 1 1 calc R
C10 C 1.4109(3) -0.3670(12) 1.2200(5) 0.0445(17) Uani 1 1 d .
H10 H 1.4079 -0.3207 1.2852 0.053 Uiso 1 1 calc R
C11 C 1.4280(3) -0.2852(8) 1.1369(5) 0.0410(19) Uani 1 1 d .
H11 H 1.4378 -0.1835 1.1469 0.049 Uiso 1 1 calc R
C12 C 1.4315(3) -0.3449(9) 1.0401(5) 0.0359(17) Uani 1 1 d .
H12 H 1.4420 -0.2841 0.9840 0.043 Uiso 1 1 calc R
C13 C 1.4190(3) -0.5007(7) 1.0245(5) 0.0322(17) Uani 1 1 d .
C14 C 1.4233(3) -0.5688(8) 0.9275(5) 0.0308(17) Uani 1 1 d .
C15 C 1.4409(3) -0.4858(8) 0.8349(5) 0.0323(16) Uani 1 1 d .
H15 H 1.4792 -0.4974 0.8148 0.039 Uiso 1 1 calc R
C16 C 1.4084(3) -0.3980(8) 0.7784(5) 0.0360(19) Uani 1 1 d .
H16 H 1.3720 -0.3730 0.8027 0.043 Uiso 1 1 calc R
O17 O 1.47453(16) -0.3695(7) 0.6484(3) 0.0323(10) Uani 1 1 d .
C17 C 1.4257(3) -0.3357(7) 0.6786(5) 0.0269(16) Uani 1 1 d .
C18 C 1.3875(3) -0.2465(7) 0.6234(5) 0.0332(17) Uani 1 1 d .
H18 H 1.3539 -0.2185 0.6572 0.040 Uiso 1 1 calc R
O19 O 1.43440(19) -0.2306(5) 0.4650(3) 0.0325(11) Uani 1 1 d .
C19 C 1.3935(3) -0.1939(7) 0.5242(5) 0.0302(16) Uani 1 1 d .
C20 C 1.3505(3) -0.0890(8) 0.4807(6) 0.0305(17) Uani 1 1 d .
H20 H 1.3197 -0.0608 0.5219 0.037 Uiso 1 1 calc R
C21 C 1.3533(3) -0.0333(7) 0.3872(6) 0.0301(16) Uani 1 1 d .
H21 H 1.3845 -0.0663 0.3483 0.036 Uiso 1 1 calc R
C22 C 1.3148(3) 0.0726(8) 0.3355(6) 0.0284(19) Uani 1 1 d .
C23 C 1.2855(3) 0.0285(8) 0.2454(5) 0.0327(17) Uani 1 1 d .
C24 C 1.2854(3) -0.1258(8) 0.2118(6) 0.0380(18) Uani 1 1 d .
H24 H 1.3057 -0.1979 0.2516 0.046 Uiso 1 1 calc R
C25 C 1.2570(3) -0.1694(9) 0.1248(6) 0.044(2) Uani 1 1 d .
H25 H 1.2580 -0.2710 0.1046 0.053 Uiso 1 1 calc R
C26 C 1.2258(3) -0.0650(10) 0.0634(6) 0.051(2) Uani 1 1 d .
H26 H 1.2067 -0.0968 0.0021 0.061 Uiso 1 1 calc R
C27 C 1.2233(3) 0.0795(9) 0.0924(5) 0.041(2) Uani 1 1 d .
H27 H 1.2021 0.1481 0.0512 0.049 Uiso 1 1 calc R
C28 C 1.2518(3) 0.1309(12) 0.1832(5) 0.0377(16) Uani 1 1 d .
C29 C 1.2479(3) 0.2780(8) 0.2184(6) 0.0377(19) Uani 1 1 d .
H29 H 1.2264 0.3483 0.1791 0.045 Uiso 1 1 calc R
C30 C 1.2748(3) 0.3233(8) 0.3092(6) 0.0375(19) Uani 1 1 d .
C31 C 1.2695(3) 0.4746(8) 0.3441(7) 0.048(2) Uani 1 1 d .
H31 H 1.2472 0.5439 0.3054 0.058 Uiso 1 1 calc R
C32 C 1.2963(3) 0.5177(9) 0.4317(7) 0.049(2) Uani 1 1 d .
H32 H 1.2924 0.6180 0.4536 0.059 Uiso 1 1 calc R
C33 C 1.3298(4) 0.4205(9) 0.4919(7) 0.050(2) Uani 1 1 d .
H33 H 1.3474 0.4548 0.5540 0.060 Uiso 1 1 calc R
C34 C 1.3373(3) 0.2749(8) 0.4609(6) 0.0411(19) Uani 1 1 d .
H34 H 1.3612 0.2103 0.5005 0.049 Uiso 1 1 calc R
C35 C 1.3098(3) 0.2222(8) 0.3712(6) 0.031(2) Uani 1 1 d .
N41 N 1.5000 -0.5967(9) 0.5000 0.033(2) Uani 1 2 d S
C42 C 1.5074(3) -0.6714(8) 0.5877(6) 0.043(2) Uani 1 1 d .
H42 H 1.5124 -0.6181 0.6503 0.051 Uiso 1 1 calc R
C43 C 1.5080(3) -0.8265(8) 0.5892(7) 0.054(2) Uani 1 1 d .
H43 H 1.5139 -0.8782 0.6523 0.065 Uiso 1 1 calc R
C44 C 1.5000 -0.9038(12) 0.5000 0.056(4) Uani 1 2 d S
H44 H 1.5000 -1.0096 0.5000 0.067 Uiso 1 2 calc SR

loop_
_atom_site_aniso_label
_atom_site_aniso_U_11
_atom_site_aniso_U_22
_atom_site_aniso_U_33
_atom_site_aniso_U_23
_atom_site_aniso_U_13
_atom_site_aniso_U_12
Zn1 0.0434(7) 0.0156(5) 0.0291(6) 0.000 0.0152(5) 0.000
C1 0.048(5) 0.027(4) 0.038(5) 0.004(4) 0.009(4) -0.001(4)
C2 0.075(6) 0.025(4) 0.039(5) -0.004(4) 0.007(5) -0.009(4)
C3 0.085(7) 0.033(6) 0.069(7) -0.017(5) 0.013(6) -0.006(5)
C4 0.082(7) 0.024(4) 0.068(7) 0.005(5) 0.000(5) -0.014(4)
C5 0.061(6) 0.027(5) 0.073(7) 0.016(5) 0.010(5) -0.012(4)
C6 0.048(5) 0.027(4) 0.043(5) 0.015(3) 0.010(4) -0.010(3)
C7 0.040(4) 0.039(4) 0.042(5) 0.020(4) 0.008(4) -0.005(4)
C8 0.037(4) 0.031(4) 0.033(4) 0.008(3) 0.003(3) -0.004(3)
C9 0.044(4) 0.047(5) 0.032(4) -0.002(4) 0.020(3) -0.001(4)
C10 0.053(4) 0.050(4) 0.031(4) -0.001(6) 0.010(3) 0.012(6)
C11 0.059(5) 0.029(4) 0.035(5) -0.006(4) 0.011(4) 0.007(4)
C12 0.047(4) 0.028(5) 0.033(4) 0.001(4) 0.010(3) -0.004(4)
C13 0.035(4) 0.023(4) 0.039(4) 0.006(3) 0.011(3) -0.003(3)
C14 0.041(4) 0.024(4) 0.028(4) 0.006(3) 0.004(3) -0.002(3)
C15 0.036(4) 0.022(4) 0.039(4) -0.004(4) 0.009(3) -0.005(3)
C16 0.045(4) 0.035(5) 0.029(4) 0.008(3) 0.015(3) -0.001(3)
O17 0.043(2) 0.023(2) 0.031(2) 0.011(3) 0.0102(19) 0.000(3)
C17 0.035(4) 0.017(4) 0.029(3) -0.004(3) 0.012(3) -0.001(3)
C18 0.049(4) 0.022(3) 0.029(4) -0.005(3) 0.013(3) -0.002(3)
O19 0.047(3) 0.017(2) 0.035(3) 0.004(2) 0.016(2) 0.003(2)
C19 0.051(4) 0.013(3) 0.027(4) -0.003(3) 0.013(3) -0.004(3)
C20 0.041(4) 0.019(4) 0.032(4) 0.002(3) 0.011(3) 0.003(3)
C21 0.041(4) 0.016(3) 0.034(4) -0.001(3) 0.003(3) -0.001(3)
C22 0.045(5) 0.016(3) 0.024(4) 0.005(3) 0.013(4) 0.001(3)
C23 0.042(4) 0.024(4) 0.033(4) 0.014(4) 0.019(3) -0.001(4)
C24 0.047(4) 0.032(4) 0.036(4) 0.003(4) 0.007(4) -0.003(4)
C25 0.054(5) 0.043(5) 0.035(5) -0.001(4) 0.008(4) -0.007(4)
C26 0.050(5) 0.066(6) 0.038(5) -0.009(5) 0.009(4) -0.005(4)
C27 0.039(4) 0.057(5) 0.027(4) 0.006(4) 0.002(3) 0.004(3)
C28 0.039(4) 0.037(4) 0.038(4) 0.013(5) 0.018(3) 0.006(5)
C29 0.037(4) 0.033(5) 0.044(5) 0.014(4) 0.016(4) 0.006(4)
C30 0.040(4) 0.020(4) 0.053(5) 0.014(4) 0.021(4) -0.003(3)
C31 0.048(5) 0.023(4) 0.075(6) 0.005(4) 0.024(5) 0.004(4)
C32 0.052(5) 0.016(4) 0.082(6) -0.007(5) 0.029(5) -0.001(4)
C33 0.058(5) 0.027(5) 0.066(6) -0.015(4) 0.016(5) -0.006(4)
C34 0.058(5) 0.020(4) 0.046(5) -0.004(4) 0.015(4) 0.003(4)
C35 0.038(4) 0.019(4) 0.037(5) 0.007(3) 0.020(4) -0.003(3)
N41 0.040(5) 0.020(4) 0.039(5) 0.000 0.016(4) 0.000
C42 0.048(5) 0.027(4) 0.054(5) 0.013(4) 0.015(4) 0.004(3)
C43 0.058(5) 0.021(5) 0.085(6) 0.017(4) 0.016(5) 0.011(3)
C44 0.059(8) 0.014(6) 0.097(10) 0.000 0.025(8) 0.000

loop_
_atom_type_symbol
_atom_type_description
_atom_type_scat_dispersion_real
_atom_type_scat_dispersion_imag
_atom_type_scat_source
C C 0.0033 0.0016 'International Tables Vol C Tables 4.2.6.8 and 6.1.1.4'
H H 0.0000 0.0000 'International Tables Vol C Tables 4.2.6.8 and 6.1.1.4'
O O 0.0106 0.0060 'International Tables Vol C Tables 4.2.6.8 and 6.1.1.4'
Zn Zn 0.2839 1.4301 'International Tables Vol C Tables 4.2.6.8 and 6.1.1.4'
N N 0.0061 0.0033 'International Tables Vol C Tables 4.2.6.8 and 6.1.1.4'

loop_
_geom_angle_atom_site_label_1
_geom_angle_atom_site_label_2
_geom_angle_atom_site_label_3
_geom_angle
_geom_angle_site_symmetry_1
_geom_angle_site_symmetry_3
O19 Zn1 O19 107.9(3) . 2_856
O19 Zn1 O17 89.67(18) . .
O19 Zn1 O17 93.10(18) 2_856 .
O19 Zn1 O17 93.10(18) . 2_856
O19 Zn1 O17 89.67(18) 2_856 2_856
O17 Zn1 O17 175.3(3) . 2_856
O19 Zn1 N41 126.06(13) . .
O19 Zn1 N41 126.06(13) 2_856 .
O17 Zn1 N41 87.65(17) . .
O17 Zn1 N41 87.65(17) 2_856 .
C14 C1 C2 121.6(7) . .
C14 C1 C6 119.9(7) . .
C2 C1 C6 118.4(8) . .
C3 C2 C1 121.1(10) . .
C3 C2 H2 119.5 . .
C1 C2 H2 119.5 . .
C2 C3 C4 119.4(11) . .
C2 C3 H3 120.3 . .
C4 C3 H3 120.3 . .
C5 C4 C3 122.0(9) . .
C5 C4 H4 119.0 . .
C3 C4 H4 119.0 . .
C4 C5 C6 119.4(9) . .
C4 C5 H5 120.3 . .
C6 C5 H5 120.3 . .
C7 C6 C5 120.8(8) . .
C7 C6 C1 119.6(7) . .
C5 C6 C1 119.6(9) . .
C6 C7 C8 121.3(6) . .
C6 C7 H7 119.3 . .
C8 C7 H7 119.3 . .
C7 C8 C9 121.4(7) . .
C7 C8 C13 118.7(7) . .
C9 C8 C13 119.8(7) . .
C10 C9 C8 120.4(7) . .
C10 C9 H9 119.8 . .
C8 C9 H9 119.8 . .
C9 C10 C11 120.1(7) . .
C9 C10 H10 119.9 . .
C11 C10 H10 119.9 . .
C12 C11 C10 122.6(8) . .
C12 C11 H11 118.7 . .
C10 C11 H11 118.7 . .
C11 C12 C13 119.3(7) . .
C11 C12 H12 120.3 . .
C13 C12 H12 120.3 . .
C14 C13 C8 120.6(6) . .
C14 C13 C12 121.8(6) . .
C8 C13 C12 117.6(6) . .
C1 C14 C13 119.9(6) . .
C1 C14 C15 117.6(6) . .
C13 C14 C15 122.5(6) . .
C16 C15 C14 125.9(6) . .
C16 C15 H15 117.1 . .
C14 C15 H15 117.1 . .
C15 C16 C17 123.4(6) . .
C15 C16 H16 118.3 . .
C17 C16 H16 118.3 . .
C17 O17 Zn1 125.4(4) . .
O17 C17 C18 124.0(6) . .
O17 C17 C16 117.1(6) . .
C18 C17 C16 118.9(5) . .
C19 C18 C17 126.7(6) . .
C19 C18 H18 116.7 . .
C17 C18 H18 116.7 . .
C19 O19 Zn1 127.1(4) . .
O19 C19 C18 124.4(6) . .
O19 C19 C20 116.5(6) . .
C18 C19 C20 119.1(6) . .
C21 C20 C19 122.8(6) . .
C21 C20 H20 118.6 . .
C19 C20 H20 118.6 . .
C20 C21 C22 128.6(7) . .
C20 C21 H21 115.7 . .
C22 C21 H21 115.7 . .
C23 C22 C35 119.7(7) . .
C23 C22 C21 119.1(6) . .
C35 C22 C21 121.1(8) . .
C22 C23 C28 122.6(7) . .
C22 C23 C24 121.2(7) . .
C28 C23 C24 116.2(7) . .
C25 C24 C23 121.5(7) . .
C25 C24 H24 119.2 . .
C23 C24 H24 119.2 . .
C24 C25 C26 120.9(8) . .
C24 C25 H25 119.5 . .
C26 C25 H25 119.5 . .
C27 C26 C25 120.0(8) . .
C27 C26 H26 120.0 . .
C25 C26 H26 120.0 . .
C26 C27 C28 121.4(8) . .
C26 C27 H27 119.3 . .
C28 C27 H27 119.3 . .
C29 C28 C27 122.9(7) . .
C29 C28 C23 117.2(7) . .
C27 C28 C23 119.9(9) . .
C30 C29 C28 121.5(7) . .
C30 C29 H29 119.3 . .
C28 C29 H29 119.3 . .
C29 C30 C31 120.4(7) . .
C29 C30 C35 121.9(7) . .
C31 C30 C35 117.7(8) . .
C32 C31 C30 119.8(8) . .
C32 C31 H31 120.1 . .
C30 C31 H31 120.1 . .
C31 C32 C33 122.6(8) . .
C31 C32 H32 118.7 . .
C33 C32 H32 118.7 . .
C34 C33 C32 120.0(9) . .
C34 C33 H33 120.0 . .
C32 C33 H33 120.0 . .
C33 C34 C35 120.2(8) . .
C33 C34 H34 119.9 . .
C35 C34 H34 119.9 . .
C34 C35 C22 123.3(8) . .
C34 C35 C30 119.5(7) . .
C22 C35 C30 117.2(7) . .
C42 N41 C42 119.5(9) . 2_856
C42 N41 Zn1 120.3(5) . .
C42 N41 Zn1 120.3(5) 2_856 .
N41 C42 C43 121.1(8) . .
N41 C42 H42 119.5 . .
C43 C42 H42 119.5 . .
C44 C43 C42 119.8(8) . .
C44 C43 H43 120.1 . .
C42 C43 H43 120.1 . .
C43 C44 C43 118.8(10) . 2_856
C43 C44 H44 120.6 . .
C43 C44 H44 120.6 2_856 .

loop_
_geom_bond_atom_site_label_1
_geom_bond_atom_site_label_2
_geom_bond_distance
_geom_bond_site_symmetry_2
Zn1 O19 1.977(4) .
Zn1 O19 1.977(4) 2_856
Zn1 O17 2.041(4) .
Zn1 O17 2.041(4) 2_856
Zn1 N41 2.123(8) .
C1 C14 1.400(9) .
C1 C2 1.416(11) .
C1 C6 1.435(10) .
C2 C3 1.368(10) .
C2 H2 0.9500 .
C3 C4 1.425(14) .
C3 H3 0.9500 .
C4 C5 1.352(13) .
C4 H4 0.9500 .
C5 C6 1.426(10) .
C5 H5 0.9500 .
C6 C7 1.393(11) .
C7 C8 1.407(10) .
C7 H7 0.9500 .
C8 C9 1.422(10) .
C8 C13 1.428(9) .
C9 C10 1.367(13) .
C9 H9 0.9500 .
C10 C11 1.378(10) .
C10 H10 0.9500 .
C11 C12 1.375(9) .
C11 H11 0.9500 .
C12 C13 1.443(10) .
C12 H12 0.9500 .
C13 C14 1.410(9) .
C14 C15 1.486(9) .
C15 C16 1.309(9) .
C15 H15 0.9500 .
C16 C17 1.482(8) .
C16 H16 0.9500 .
O17 C17 1.263(7) .
C17 C18 1.389(9) .
C18 C19 1.387(9) .
C18 H18 0.9500 .
O19 C19 1.292(7) .
C19 C20 1.483(9) .
C20 C21 1.319(10) .
C20 H20 0.9500 .
C21 C22 1.465(10) .
C21 H21 0.9500 .
C22 C23 1.403(10) .
C22 C35 1.427(9) .
C23 C28 1.447(10) .
C23 C24 1.453(11) .
C24 C25 1.356(10) .
C24 H24 0.9500 .
C25 C26 1.423(11) .
C25 H25 0.9500 .
C26 C27 1.354(11) .
C26 H26 0.9500 .
C27 C28 1.420(10) .
C27 H27 0.9500 .
C28 C29 1.402(12) .
C29 C30 1.386(10) .
C29 H29 0.9500 .
C30 C31 1.439(11) .
C30 C35 1.457(10) .
C31 C32 1.345(11) .
C31 H31 0.9500 .
C32 C33 1.402(11) .
C32 H32 0.9500 .
C33 C34 1.380(10) .
C33 H33 0.9500 .
C34 C35 1.402(11) .
C34 H34 0.9500 .
N41 C42 1.333(8) .
N41 C42 1.333(8) 2_856
C42 C43 1.393(10) .
C42 H42 0.9500 .
C43 C44 1.362(10) .
C43 H43 0.9500 .
C44 C43 1.362(10) 2_856
C44 H44 0.9500 .

loop_
_geom_torsion_atom_site_label_1
_geom_torsion_atom_site_label_2
_geom_torsion_atom_site_label_3
_geom_torsion_atom_site_label_4
_geom_torsion
_geom_torsion_site_symmetry_1
_geom_torsion_site_symmetry_4
C14 C1 C2 C3 -178.1(10) . .
C6 C1 C2 C3 0.2(15) . .
C1 C2 C3 C4 -0.6(16) . .
C2 C3 C4 C5 0.5(16) . .
C3 C4 C5 C6 0.0(15) . .
C4 C5 C6 C7 -179.9(8) . .
C4 C5 C6 C1 -0.3(14) . .
C14 C1 C6 C7 -1.8(12) . .
C2 C1 C6 C7 179.8(8) . .
C14 C1 C6 C5 178.6(8) . .
C2 C1 C6 C5 0.2(13) . .
C5 C6 C7 C8 -179.2(8) . .
C1 C6 C7 C8 1.2(12) . .
C6 C7 C8 C9 179.0(7) . .
C6 C7 C8 C13 0.1(11) . .
C7 C8 C9 C10 179.6(7) . .
C13 C8 C9 C10 -1.5(10) . .
C8 C9 C10 C11 0.1(11) . .
C9 C10 C11 C12 2.0(11) . .
C10 C11 C12 C13 -2.6(11) . .
C7 C8 C13 C14 -0.8(10) . .
C9 C8 C13 C14 -179.7(6) . .
C7 C8 C13 C12 179.8(6) . .
C9 C8 C13 C12 0.9(9) . .
C11 C12 C13 C14 -178.3(6) . .
C11 C12 C13 C8 1.0(9) . .
C2 C1 C14 C13 179.4(7) . .
C6 C1 C14 C13 1.1(11) . .
C2 C1 C14 C15 -1.0(12) . .
C6 C1 C14 C15 -179.4(7) . .
C8 C13 C14 C1 0.3(10) . .
C12 C13 C14 C1 179.6(7) . .
C8 C13 C14 C15 -179.3(6) . .
C12 C13 C14 C15 0.0(10) . .
C1 C14 C15 C16 101.3(9) . .
C13 C14 C15 C16 -79.2(10) . .
C14 C15 C16 C17 -170.7(6) . .
O19 Zn1 O17 C17 17.2(6) . .
O19 Zn1 O17 C17 125.1(6) 2_856 .
O17 Zn1 O17 C17 -108.9(6) 2_856 .
N41 Zn1 O17 C17 -108.9(6) . .
Zn1 O17 C17 C18 -20.2(10) . .
Zn1 O17 C17 C16 158.9(5) . .
C15 C16 C17 O17 -0.6(10) . .
C15 C16 C17 C18 178.5(7) . .
O17 C17 C18 C19 7.4(11) . .
C16 C17 C18 C19 -171.7(6) . .
O19 Zn1 O19 C19 -98.9(5) 2_856 .
O17 Zn1 O19 C19 -5.8(5) . .
O17 Zn1 O19 C19 170.4(5) 2_856 .
N41 Zn1 O19 C19 81.1(5) . .
Zn1 O19 C19 C18 -3.1(9) . .
Zn1 O19 C19 C20 177.3(4) . .
C17 C18 C19 O19 5.5(11) . .
C17 C18 C19 C20 -174.9(6) . .
O19 C19 C20 C21 -0.7(10) . .
C18 C19 C20 C21 179.6(7) . .
C19 C20 C21 C22 -178.7(6) . .
C20 C21 C22 C23 -118.5(8) . .
C20 C21 C22 C35 65.9(11) . .
C35 C22 C23 C28 3.0(10) . .
C21 C22 C23 C28 -172.7(6) . .
C35 C22 C23 C24 -174.3(7) . .
C21 C22 C23 C24 10.0(10) . .
C22 C23 C24 C25 179.9(6) . .
C28 C23 C24 C25 2.4(9) . .
C23 C24 C25 C26 -0.5(10) . .
C24 C25 C26 C27 -1.1(11) . .
C25 C26 C27 C28 0.6(11) . .
C26 C27 C28 C29 -176.7(7) . .
C26 C27 C28 C23 1.5(10) . .
C22 C23 C28 C29 -2.0(9) . .
C24 C23 C28 C29 175.4(6) . .
C22 C23 C28 C27 179.7(6) . .
C24 C23 C28 C27 -2.9(9) . .
C27 C28 C29 C30 177.8(6) . .
C23 C28 C29 C30 -0.5(9) . .
C28 C29 C30 C31 -179.3(6) . .
C28 C29 C30 C35 1.9(10) . .
C29 C30 C31 C32 -179.2(7) . .
C35 C30 C31 C32 -0.4(10) . .
C30 C31 C32 C33 0.1(11) . .
C31 C32 C33 C34 1.3(12) . .
C32 C33 C34 C35 -2.3(12) . .
C33 C34 C35 C22 -179.0(8) . .
C33 C34 C35 C30 2.0(11) . .
C23 C22 C35 C34 179.4(7) . .
C21 C22 C35 C34 -4.9(11) . .
C23 C22 C35 C30 -1.5(10) . .
C21 C22 C35 C30 174.1(6) . .
C29 C30 C35 C34 178.2(6) . .
C31 C30 C35 C34 -0.6(10) . .
C29 C30 C35 C22 -0.9(10) . .
C31 C30 C35 C22 -179.7(6) . .
O19 Zn1 N41 C42 -113.7(4) . .
O19 Zn1 N41 C42 66.3(4) 2_856 .
O17 Zn1 N41 C42 -25.8(4) . .
O17 Zn1 N41 C42 154.2(4) 2_856 .
O19 Zn1 N41 C42 66.3(4) . 2_856
O19 Zn1 N41 C42 -113.7(4) 2_856 2_856
O17 Zn1 N41 C42 154.2(4) . 2_856
O17 Zn1 N41 C42 -25.8(4) 2_856 2_856
C42 N41 C42 C43 0.5(5) 2_856 .
Zn1 N41 C42 C43 -179.5(5) . .
N41 C42 C43 C44 -1.0(10) . .
C42 C43 C44 C43 0.5(5) . 2_856
